data_1564251
loop_
_publ_author_name
'Guo, Yi'
'Huang, Fang'
'Sun, Weiguang'
'Zhou, Yuan'
'Chen, Chunmei'
'Qi, Changxing'
'Yang, Jing'
'Li, Xiao-Nian'
'Luo, Zengwei'
'Zhu, Hucheng'
'Wang, Xiaochuan'
'Zhang, Yonghui'

_publ_section_title
;
 Unprecedented Polycyclic Polyprenylated Acylphloroglucinols with
 Anti-Alzheimer&#x2019;s Activity from St. John&#x2019;s Wort
;
_journal_name_full 'Chemical Science'
_journal_paper_doi 10.1039/D1SC03356E
_journal_year 2021
_chemical_absolute_configuration ad
_chemical_formula_moiety 'C28 H44 O4'
_chemical_formula_sum 'C28 H44 O4'
_chemical_formula_weight 444.63
_space_group_crystal_system monoclinic
_space_group_IT_number 4
_space_group_name_Hall 'P 2yb'
_space_group_name_H-M_alt 'P 1 21 1'
_atom_sites_solution_hydrogens geom
_atom_sites_solution_primary direct
_atom_sites_solution_secondary difmap
_audit_creation_method SHELXL-2014/7
_audit_update_record
;
2019-06-26 deposited with the CCDC.	2021-07-21 downloaded from the CCDC.
;
_cell_angle_alpha 90
_cell_angle_beta 90.0470(10)
_cell_angle_gamma 90
_cell_formula_units_Z 4
_cell_length_a 6.98470(10)
_cell_length_b 43.8208(7)
_cell_length_c 8.69360(10)
_cell_measurement_reflns_used 26921
_cell_measurement_temperature 296(2)
_cell_measurement_theta_max 73.2450
_cell_measurement_theta_min 5.1530
_cell_volume 2660.89(6)
_computing_cell_refinement 'Bruker SAINT'
_computing_data_collection 'Bruker APEX2'
_computing_data_reduction 'Bruker SAINT'
_computing_molecular_graphics 'Bruker SHELXTL'
_computing_publication_material 'Bruker SHELXTL'
_computing_structure_refinement 'SHELXL-2014 (Sheldrick 2014)'
_computing_structure_solution 'SHELXS-97 (Sheldrick 2008)'
_diffrn_ambient_temperature 296(2)
_diffrn_measured_fraction_theta_full 0.999
_diffrn_measured_fraction_theta_max 0.981
_diffrn_measurement_device_type 'Bruker APEX-II CCD'
_diffrn_measurement_method '\f and \w scans'
_diffrn_radiation_type CuK\a
_diffrn_radiation_wavelength 1.54178
_diffrn_reflns_av_R_equivalents 0.0496
_diffrn_reflns_av_unetI/netI 0.0299
_diffrn_reflns_Laue_measured_fraction_full 0.999
_diffrn_reflns_Laue_measured_fraction_max 0.981
_diffrn_reflns_limit_h_max 8
_diffrn_reflns_limit_h_min -8
_diffrn_reflns_limit_k_max 54
_diffrn_reflns_limit_k_min -54
_diffrn_reflns_limit_l_max 10
_diffrn_reflns_limit_l_min -10
_diffrn_reflns_number 57480
_diffrn_reflns_point_group_measured_fraction_full 0.994
_diffrn_reflns_point_group_measured_fraction_max 0.967
_diffrn_reflns_theta_full 67.679
_diffrn_reflns_theta_max 74.906
_diffrn_reflns_theta_min 2.016
_diffrn_source 'fine-focus sealed tube'
_exptl_absorpt_coefficient_mu 0.566
_exptl_absorpt_correction_type multi-scan
_exptl_absorpt_process_details sadabs
_exptl_crystal_colour colourless
_exptl_crystal_density_diffrn 1.110
_exptl_crystal_description block
_exptl_crystal_F_000 976
_exptl_crystal_size_max 0.500
_exptl_crystal_size_mid 0.200
_exptl_crystal_size_min 0.050
_exptl_transmission_factor_max 0.6356
_exptl_transmission_factor_min 0.4523
_refine_diff_density_max 0.255
_refine_diff_density_min -0.237
_refine_diff_density_rms 0.050
_refine_ls_abs_structure_details
;
 Flack x determined using 4066 quotients [(I+)-(I-)]/[(I+)+(I-)]
 (Parsons, Flack and Wagner, Acta Cryst. B69 (2013) 249-259).
;
_refine_ls_abs_structure_Flack 0.12(8)
_refine_ls_extinction_method none
_refine_ls_goodness_of_fit_ref 1.059
_refine_ls_hydrogen_treatment constr
_refine_ls_matrix_type full
_refine_ls_number_parameters 597
_refine_ls_number_reflns 10576
_refine_ls_number_restraints 1
_refine_ls_restrained_S_all 1.059
_refine_ls_R_factor_all 0.0732
_refine_ls_R_factor_gt 0.0688
_refine_ls_shift/su_max 0.013
_refine_ls_shift/su_mean 0.000
_refine_ls_structure_factor_coef Fsqd
_refine_ls_weighting_details 'w=1/[\s^2^(Fo^2^)+(0.0797P)^2^+2.3995P] where P=(Fo^2^+2Fc^2^)/3'
_refine_ls_weighting_scheme calc
_refine_ls_wR_factor_gt 0.1955
_refine_ls_wR_factor_ref 0.1978
_reflns_Friedel_coverage 0.945
_reflns_Friedel_fraction_full 0.990
_reflns_Friedel_fraction_max 0.953
_reflns_number_gt 9624
_reflns_number_total 10576
_reflns_threshold_expression 'I > 2\s(I)'
_cod_data_source_file d1sc03356e2.cif
_cod_data_source_block 20181019-GY-1-90-12
_cod_original_sg_symbol_H-M 'P 21'
_cod_database_code 1564251
_shelx_shelxl_version_number 2014/7
_shelx_space_group_comment
;
The symmetry employed for this shelxl refinement is uniquely defined
by the following loop, which should always be used as a source of
symmetry information in preference to the above space-group names.
They are only intended as comments.
;
_shelx_estimated_absorpt_t_min 0.765
_shelx_estimated_absorpt_t_max 0.972

loop_
_space_group_symop_operation_xyz
'x, y, z'
'-x, y+1/2, -z'

loop_
_atom_site_label
_atom_site_type_symbol
_atom_site_fract_x
_atom_site_fract_y
_atom_site_fract_z
_atom_site_U_iso_or_equiv
_atom_site_adp_type
_atom_site_occupancy
_atom_site_site_symmetry_order
_atom_site_calc_flag
_atom_site_refinement_flags_posn
_atom_site_refinement_flags_adp
_atom_site_refinement_flags_occupancy
_atom_site_disorder_assembly
_atom_site_disorder_group
O1 O 0.2925(8) 0.85506(10) 1.1290(6) 0.0742(13) Uani 1 1 d . . . . .
H3 H 0.2875 0.8508 1.0373 0.111 Uiso 1 1 calc R U . . .
O2 O 0.2963(5) 0.81236(9) 0.9011(4) 0.0500(9) Uani 1 1 d . . . . .
O3 O 0.0370(6) 0.76606(10) 0.6281(4) 0.0574(10) Uani 1 1 d . . . . .
O4 O -0.2898(5) 0.78244(10) 0.9131(5) 0.0582(10) Uani 1 1 d . . . . .
O5 O 0.5382(6) 0.97632(10) 0.9363(4) 0.0571(10) Uani 1 1 d . . . . .
O6 O 0.7928(8) 0.88668(10) 0.4367(6) 0.0702(12) Uani 1 1 d . . . . .
H7 H 0.8947 0.8779 0.4215 0.105 Uiso 1 1 calc R U . . .
O7 O 0.7958(5) 0.92962(9) 0.6666(4) 0.0527(9) Uani 1 1 d . . . . .
O8 O 0.2106(5) 0.95956(10) 0.6528(5) 0.0603(11) Uani 1 1 d . . . . .
C1 C 0.8420(11) 0.6890(2) 0.5312(11) 0.091(3) Uani 1 1 d . . . . .
H1 H 0.9171 0.7073 0.5304 0.137 Uiso 1 1 calc R U . . .
H15 H 0.8583 0.6784 0.4355 0.137 Uiso 1 1 calc R U . . .
H16 H 0.8831 0.6761 0.6144 0.137 Uiso 1 1 calc R U . . .
C2 C 0.6325(10) 0.69707(16) 0.5524(8) 0.0642(16) Uani 1 1 d . . . . .
C3 C 0.5809(9) 0.72589(15) 0.5683(7) 0.0549(13) Uani 1 1 d . . . . .
H17 H 0.6801 0.7400 0.5726 0.066 Uiso 1 1 calc R U . . .
C4 C 0.3820(8) 0.73870(15) 0.5801(6) 0.0534(13) Uani 1 1 d . . . . .
H11 H 0.2918 0.7235 0.5433 0.064 Uiso 1 1 calc R U . . .
H18 H 0.3723 0.7564 0.5132 0.064 Uiso 1 1 calc R U . . .
C5 C 0.3246(7) 0.74820(12) 0.7442(6) 0.0426(11) Uani 1 1 d . . . . .
H19 H 0.4215 0.7623 0.7843 0.051 Uiso 1 1 calc R U . . .
C6 C 0.1346(7) 0.76403(12) 0.7444(6) 0.0424(11) Uani 1 1 d . . . . .
C7 C 0.0516(7) 0.77413(11) 0.9000(5) 0.0387(10) Uani 1 1 d . . . . .
C8 C 0.1816(7) 0.79843(11) 0.9789(6) 0.0406(10) Uani 1 1 d . . . . .
C9 C 0.1378(8) 0.80556(13) 1.1479(6) 0.0463(11) Uani 1 1 d . . . . .
H37 H 0.0164 0.8168 1.1472 0.056 Uiso 1 1 calc R U . . .
C10 C 0.2862(9) 0.82759(14) 1.2185(7) 0.0577(14) Uani 1 1 d . . . . .
C11 C 0.2177(13) 0.83788(19) 1.3781(8) 0.081(2) Uani 1 1 d . . . . .
H2 H 0.3139 0.8505 1.4250 0.122 Uiso 1 1 calc R U . . .
H42 H 0.1951 0.8203 1.4414 0.122 Uiso 1 1 calc R U . . .
H41 H 0.1011 0.8493 1.3678 0.122 Uiso 1 1 calc R U . . .
C12 C 0.0337(7) 0.74487(13) 1.0049(6) 0.0448(11) Uani 1 1 d . . . . .
C13 C 0.2353(8) 0.72977(12) 1.0122(6) 0.0445(11) Uani 1 1 d . . . . .
H22 H 0.3233 0.7452 1.0533 0.053 Uiso 1 1 calc R U . . .
C14 C 0.2406(10) 0.70226(15) 1.1251(8) 0.0658(17) Uani 1 1 d . . . . .
H9 H 0.2033 0.7092 1.2267 0.079 Uiso 1 1 calc R U . . .
H10 H 0.1483 0.6871 1.0918 0.079 Uiso 1 1 calc R U . . .
C15 C 0.4370(11) 0.68760(16) 1.1344(8) 0.0666(17) Uani 1 1 d . . . . .
H8 H 0.5351 0.6997 1.1737 0.080 Uiso 1 1 calc R U . . .
C16 C 0.4834(13) 0.66011(18) 1.0935(10) 0.079(2) Uani 1 1 d . . . . .
C17 C 0.6835(15) 0.6484(2) 1.1165(14) 0.113(4) Uani 1 1 d . . . . .
H4 H 0.7627 0.6644 1.1567 0.170 Uiso 1 1 calc R U . . .
H6 H 0.7341 0.6415 1.0198 0.170 Uiso 1 1 calc R U . . .
H5 H 0.6814 0.6316 1.1878 0.170 Uiso 1 1 calc R U . . .
C18 C 0.3100(8) 0.72095(13) 0.8529(6) 0.0482(12) Uani 1 1 d . . . . .
H21 H 0.4354 0.7117 0.8638 0.058 Uiso 1 1 calc R U . . .
H20 H 0.2250 0.7059 0.8082 0.058 Uiso 1 1 calc R U . . .
C19 C 0.4966(14) 0.67070(18) 0.5451(11) 0.089(2) Uani 1 1 d . . . . .
H14 H 0.5044 0.6592 0.6389 0.133 Uiso 1 1 calc R U . . .
H13 H 0.5299 0.6578 0.4599 0.133 Uiso 1 1 calc R U . . .
H12 H 0.3685 0.6782 0.5318 0.133 Uiso 1 1 calc R U . . .
C20 C -0.0366(8) 0.75521(14) 1.1639(6) 0.0510(13) Uani 1 1 d . . . . .
H23 H -0.1597 0.7652 1.1525 0.061 Uiso 1 1 calc R U . . .
H24 H -0.0549 0.7374 1.2284 0.061 Uiso 1 1 calc R U . . .
C21 C 0.1008(9) 0.77685(14) 1.2431(6) 0.0551(14) Uani 1 1 d . . . . .
H25 H 0.2213 0.7664 1.2612 0.066 Uiso 1 1 calc R U . . .
H26 H 0.0484 0.7827 1.3422 0.066 Uiso 1 1 calc R U . . .
C22 C -0.1138(9) 0.72226(14) 0.9340(8) 0.0585(14) Uani 1 1 d . . . . .
H29 H -0.0965 0.7024 0.9787 0.088 Uiso 1 1 calc R U . . .
H28 H -0.0947 0.7211 0.8249 0.088 Uiso 1 1 calc R U . . .
H27 H -0.2413 0.7293 0.9548 0.088 Uiso 1 1 calc R U . . .
C23 C -0.1384(7) 0.79117(12) 0.8632(6) 0.0441(11) Uani 1 1 d . . . . .
C24 C -0.1321(8) 0.82010(13) 0.7645(6) 0.0503(12) Uani 1 1 d . . . . .
H33 H -0.0051 0.8220 0.7175 0.060 Uiso 1 1 calc R U . . .
C25 C -0.1710(11) 0.84818(15) 0.8631(8) 0.0668(17) Uani 1 1 d . . . . .
H32 H -0.2916 0.8458 0.9145 0.100 Uiso 1 1 calc R U . . .
H30 H -0.1749 0.8660 0.7987 0.100 Uiso 1 1 calc R U . . .
H31 H -0.0709 0.8504 0.9380 0.100 Uiso 1 1 calc R U . . .
C26 C -0.2844(10) 0.81785(16) 0.6367(7) 0.0645(16) Uani 1 1 d . . . . .
H34 H -0.4093 0.8166 0.6823 0.097 Uiso 1 1 calc R U . . .
H36 H -0.2613 0.7999 0.5759 0.097 Uiso 1 1 calc R U . . .
H35 H -0.2774 0.8356 0.5723 0.097 Uiso 1 1 calc R U . . .
C27 C 0.4869(9) 0.81409(18) 1.2290(8) 0.0706(18) Uani 1 1 d . . . . .
H40 H 0.5235 0.8061 1.1305 0.106 Uiso 1 1 calc R U . . .
H39 H 0.4880 0.7979 1.3036 0.106 Uiso 1 1 calc R U . . .
H38 H 0.5756 0.8297 1.2596 0.106 Uiso 1 1 calc R U . . .
C28 C 1.1841(15) 1.0934(2) 0.4384(14) 0.109(3) Uani 1 1 d . . . . .
H84 H 1.2338 1.1002 0.5354 0.164 Uiso 1 1 calc R U . . .
H83 H 1.1825 1.1101 0.3671 0.164 Uiso 1 1 calc R U . . .
H43 H 1.2638 1.0774 0.3988 0.164 Uiso 1 1 calc R U . . .
C29 C 0.9835(13) 1.08159(17) 0.4600(11) 0.083(2) Uani 1 1 d . . . . .
C30 C 0.9333(10) 1.05391(16) 0.4260(8) 0.0653(16) Uani 1 1 d . . . . .
H82 H 1.0315 1.0416 0.3893 0.078 Uiso 1 1 calc R U . . .
C31 C 0.7417(10) 1.03884(17) 0.4366(8) 0.0667(17) Uani 1 1 d . . . . .
H81 H 0.7061 1.0314 0.3356 0.080 Uiso 1 1 calc R U . . .
H80 H 0.6476 1.0540 0.4669 0.080 Uiso 1 1 calc R U . . .
C32 C 0.7346(8) 1.01220(13) 0.5511(6) 0.0500(12) Uani 1 1 d . . . . .
H79 H 0.8220 0.9966 0.5116 0.060 Uiso 1 1 calc R U . . .
C33 C 0.8105(8) 1.02138(13) 0.7095(6) 0.0495(12) Uani 1 1 d . . . . .
H77 H 0.7267 1.0368 0.7529 0.059 Uiso 1 1 calc R U . . .
H78 H 0.9364 1.0304 0.6975 0.059 Uiso 1 1 calc R U . . .
C34 C 0.8246(8) 0.99438(13) 0.8224(6) 0.0441(11) Uani 1 1 d . . . . .
H55 H 0.9211 0.9801 0.7832 0.053 Uiso 1 1 calc R U . . .
C35 C 0.8832(9) 1.00387(15) 0.9853(6) 0.0570(14) Uani 1 1 d . . . . .
H53 H 0.7937 1.0191 1.0224 0.068 Uiso 1 1 calc R U . . .
H54 H 0.8738 0.9863 1.0524 0.068 Uiso 1 1 calc R U . . .
C36 C 1.0819(9) 1.01654(14) 0.9955(7) 0.0556(13) Uani 1 1 d . . . . .
H52 H 1.1805 1.0023 0.9897 0.067 Uiso 1 1 calc R U . . .
C37 C 1.1352(10) 1.04515(16) 1.0116(8) 0.0639(16) Uani 1 1 d . . . . .
C38 C 1.3447(12) 1.0543(2) 1.0259(11) 0.092(3) Uani 1 1 d . . . . .
H50 H 1.4228 1.0363 1.0296 0.138 Uiso 1 1 calc R U . . .
H44 H 1.3627 1.0659 1.1185 0.138 Uiso 1 1 calc R U . . .
H51 H 1.3806 1.0665 0.9388 0.138 Uiso 1 1 calc R U . . .
C39 C 0.854(2) 1.1043(3) 0.531(3) 0.186(8) Uani 1 1 d . . . . .
H45 H 0.8207 1.1195 0.4560 0.280 Uiso 1 1 calc R U . . .
H85 H 0.9168 1.1138 0.6165 0.280 Uiso 1 1 calc R U . . .
H46 H 0.7396 1.0943 0.5658 0.280 Uiso 1 1 calc R U . . .
C40 C 0.9973(14) 1.0716(2) 1.0130(13) 0.095(3) Uani 1 1 d . . . . .
H48 H 0.9792 1.0790 0.9099 0.142 Uiso 1 1 calc R U . . .
H47 H 1.0483 1.0877 1.0757 0.142 Uiso 1 1 calc R U . . .
H49 H 0.8766 1.0651 1.0542 0.142 Uiso 1 1 calc R U . . .
C41 C 0.6326(7) 0.97822(12) 0.8223(6) 0.0422(10) Uani 1 1 d . . . . .
C42 C 0.5522(7) 0.96783(12) 0.6663(6) 0.0408(10) Uani 1 1 d . . . . .
C43 C 0.5314(7) 0.99688(12) 0.5615(6) 0.0447(11) Uani 1 1 d . . . . .
C44 C 0.4645(8) 0.98698(14) 0.4030(6) 0.0541(14) Uani 1 1 d . . . . .
H65 H 0.4503 1.0049 0.3387 0.065 Uiso 1 1 calc R U . . .
H66 H 0.3396 0.9775 0.4123 0.065 Uiso 1 1 calc R U . . .
C45 C 0.6006(9) 0.96466(15) 0.3238(7) 0.0589(14) Uani 1 1 d . . . . .
H64 H 0.7207 0.9749 0.3026 0.071 Uiso 1 1 calc R U . . .
H63 H 0.5455 0.9585 0.2262 0.071 Uiso 1 1 calc R U . . .
C46 C 0.6398(8) 0.93629(13) 0.4211(6) 0.0459(11) Uani 1 1 d . . . . .
H62 H 0.5184 0.9251 0.4225 0.055 Uiso 1 1 calc R U . . .
C47 C 0.7867(9) 0.91393(14) 0.3485(7) 0.0553(14) Uani 1 1 d . . . . .
C48 C 0.7201(13) 0.9042(2) 0.1885(9) 0.086(2) Uani 1 1 d . . . . .
H56 H 0.7965 0.8873 0.1538 0.129 Uiso 1 1 calc R U . . .
H57 H 0.7338 0.9209 0.1184 0.129 Uiso 1 1 calc R U . . .
H58 H 0.5881 0.8981 0.1929 0.129 Uiso 1 1 calc R U . . .
C49 C 0.9875(9) 0.92789(17) 0.3333(8) 0.0665(17) Uani 1 1 d . . . . .
H59 H 1.0371 0.9325 0.4337 0.100 Uiso 1 1 calc R U . . .
H61 H 0.9802 0.9463 0.2738 0.100 Uiso 1 1 calc R U . . .
H60 H 1.0707 0.9136 0.2828 0.100 Uiso 1 1 calc R U . . .
C50 C 0.6814(7) 0.94363(11) 0.5885(6) 0.0419(11) Uani 1 1 d . . . . .
C51 C 0.3873(8) 1.01939(15) 0.6296(7) 0.0574(14) Uani 1 1 d . . . . .
H68 H 0.4161 1.0396 0.5942 0.086 Uiso 1 1 calc R U . . .
H67 H 0.3949 1.0188 0.7398 0.086 Uiso 1 1 calc R U . . .
H69 H 0.2603 1.0139 0.5976 0.086 Uiso 1 1 calc R U . . .
C52 C 0.3599(7) 0.95069(13) 0.7040(6) 0.0465(11) Uani 1 1 d . . . . .
C53 C 0.3697(8) 0.92184(13) 0.8032(7) 0.0504(12) Uani 1 1 d . . . . .
H76 H 0.4969 0.9202 0.8502 0.061 Uiso 1 1 calc R U . . .
C54 C 0.3323(11) 0.89384(16) 0.6999(9) 0.0718(18) Uani 1 1 d . . . . .
H71 H 0.2069 0.8954 0.6552 0.108 Uiso 1 1 calc R U . . .
H70 H 0.3401 0.8756 0.7606 0.108 Uiso 1 1 calc R U . . .
H72 H 0.4265 0.8931 0.6197 0.108 Uiso 1 1 calc R U . . .
C55 C 0.2159(10) 0.92434(16) 0.9307(8) 0.0634(16) Uani 1 1 d . . . . .
H75 H 0.2375 0.9425 0.9898 0.095 Uiso 1 1 calc R U . . .
H73 H 0.2238 0.9068 0.9968 0.095 Uiso 1 1 calc R U . . .
H74 H 0.0912 0.9252 0.8845 0.095 Uiso 1 1 calc R U . . .
C56 C 0.3467(19) 0.6373(2) 1.0152(18) 0.135(4) Uani 1 1 d . . . . .
H86 H 0.3057 0.6224 1.0887 0.202 Uiso 1 1 calc R U . . .
H87 H 0.4119 0.6274 0.9320 0.202 Uiso 1 1 calc R U . . .
H88 H 0.2372 0.6480 0.9759 0.202 Uiso 1 1 calc R U . . .

loop_
_atom_site_aniso_label
_atom_site_aniso_U_11
_atom_site_aniso_U_22
_atom_site_aniso_U_33
_atom_site_aniso_U_23
_atom_site_aniso_U_13
_atom_site_aniso_U_12
O1 0.092(4) 0.048(2) 0.083(3) -0.002(2) -0.015(3) -0.005(2)
O2 0.045(2) 0.058(2) 0.0472(19) 0.0018(16) -0.0004(15) -0.0104(17)
O3 0.055(2) 0.076(3) 0.0413(19) -0.0038(18) -0.0125(17) 0.011(2)
O4 0.037(2) 0.075(3) 0.062(2) 0.010(2) 0.0045(17) 0.0005(18)
O5 0.053(2) 0.077(3) 0.042(2) 0.0000(18) 0.0100(16) -0.011(2)
O6 0.083(3) 0.056(3) 0.071(3) -0.004(2) 0.011(2) 0.008(2)
O7 0.047(2) 0.060(2) 0.051(2) 0.0022(17) 0.0025(16) 0.0107(17)
O8 0.0336(19) 0.076(3) 0.071(3) 0.013(2) -0.0034(17) -0.0022(18)
C1 0.067(5) 0.105(6) 0.102(6) -0.029(5) -0.008(4) 0.029(4)
C2 0.063(4) 0.066(4) 0.064(4) -0.014(3) 0.004(3) 0.005(3)
C3 0.052(3) 0.064(3) 0.049(3) -0.007(3) -0.001(2) 0.000(3)
C4 0.053(3) 0.065(3) 0.043(3) -0.001(2) -0.007(2) 0.004(3)
C5 0.039(3) 0.048(3) 0.040(2) -0.001(2) -0.0034(19) 0.002(2)
C6 0.039(2) 0.048(3) 0.040(2) 0.006(2) -0.008(2) -0.004(2)
C7 0.034(2) 0.046(3) 0.036(2) 0.0038(19) -0.0007(18) 0.0015(19)
C8 0.034(2) 0.046(3) 0.042(3) 0.003(2) -0.0040(19) 0.002(2)
C9 0.043(3) 0.058(3) 0.038(2) -0.002(2) -0.002(2) 0.004(2)
C10 0.064(4) 0.061(4) 0.049(3) -0.006(3) -0.014(3) 0.003(3)
C11 0.102(6) 0.085(5) 0.057(4) -0.026(4) -0.003(4) 0.000(4)
C12 0.041(3) 0.052(3) 0.042(3) 0.010(2) -0.001(2) -0.003(2)
C13 0.047(3) 0.046(3) 0.040(2) 0.009(2) -0.002(2) -0.002(2)
C14 0.070(4) 0.060(4) 0.067(4) 0.024(3) -0.003(3) 0.005(3)
C15 0.071(4) 0.063(4) 0.066(4) 0.016(3) -0.008(3) 0.006(3)
C16 0.090(5) 0.061(4) 0.087(5) 0.015(4) 0.008(4) 0.007(4)
C17 0.100(7) 0.090(6) 0.150(9) 0.028(6) 0.002(7) 0.040(5)
C18 0.046(3) 0.050(3) 0.049(3) 0.002(2) -0.005(2) -0.001(2)
C19 0.101(6) 0.064(4) 0.102(6) -0.012(4) 0.013(5) -0.004(4)
C20 0.045(3) 0.063(3) 0.045(3) 0.011(2) 0.004(2) 0.002(2)
C21 0.069(4) 0.064(3) 0.032(2) 0.004(2) -0.001(2) 0.002(3)
C22 0.055(3) 0.057(3) 0.064(4) 0.008(3) -0.002(3) -0.012(3)
C23 0.039(3) 0.052(3) 0.042(3) -0.002(2) -0.003(2) 0.003(2)
C24 0.041(3) 0.060(3) 0.051(3) 0.006(2) -0.001(2) 0.003(2)
C25 0.078(4) 0.054(3) 0.068(4) 0.003(3) -0.011(3) 0.004(3)
C26 0.066(4) 0.067(4) 0.061(4) 0.011(3) -0.017(3) 0.005(3)
C27 0.057(4) 0.088(5) 0.067(4) 0.005(4) -0.016(3) -0.005(3)
C28 0.102(7) 0.081(6) 0.145(9) 0.036(6) -0.015(6) -0.027(5)
C29 0.087(5) 0.057(4) 0.105(6) 0.014(4) -0.002(4) -0.010(4)
C30 0.063(4) 0.062(4) 0.071(4) 0.019(3) 0.009(3) -0.002(3)
C31 0.060(4) 0.076(4) 0.064(4) 0.019(3) 0.004(3) -0.008(3)
C32 0.050(3) 0.051(3) 0.048(3) 0.009(2) 0.008(2) -0.002(2)
C33 0.043(3) 0.053(3) 0.052(3) 0.004(2) 0.001(2) -0.009(2)
C34 0.041(3) 0.050(3) 0.041(2) 0.005(2) 0.004(2) -0.001(2)
C35 0.055(3) 0.071(4) 0.045(3) -0.002(3) 0.001(2) -0.011(3)
C36 0.052(3) 0.061(3) 0.054(3) -0.003(3) -0.005(2) 0.000(3)
C37 0.063(4) 0.069(4) 0.060(4) -0.011(3) -0.002(3) -0.006(3)
C38 0.074(5) 0.104(6) 0.099(6) -0.034(5) 0.006(4) -0.028(4)
C39 0.145(12) 0.093(8) 0.32(2) -0.053(11) 0.074(14) 0.006(8)
C40 0.097(6) 0.070(5) 0.117(7) -0.017(5) -0.010(5) 0.003(4)
C41 0.043(3) 0.041(2) 0.042(3) 0.006(2) 0.007(2) 0.003(2)
C42 0.033(2) 0.050(3) 0.039(2) 0.006(2) 0.0059(18) 0.002(2)
C43 0.039(3) 0.048(3) 0.046(3) 0.009(2) -0.001(2) 0.001(2)
C44 0.051(3) 0.066(4) 0.045(3) 0.013(2) -0.004(2) 0.002(3)
C45 0.067(4) 0.069(4) 0.041(3) 0.004(3) -0.002(2) -0.009(3)
C46 0.043(3) 0.055(3) 0.039(2) 0.001(2) 0.007(2) -0.004(2)
C47 0.065(4) 0.054(3) 0.046(3) -0.005(2) 0.014(3) -0.007(3)
C48 0.097(6) 0.097(6) 0.064(4) -0.032(4) 0.005(4) 0.000(5)
C49 0.054(3) 0.087(5) 0.058(4) -0.007(3) 0.014(3) -0.004(3)
C50 0.038(2) 0.046(3) 0.042(3) 0.004(2) 0.003(2) -0.005(2)
C51 0.047(3) 0.062(4) 0.064(4) 0.009(3) 0.006(3) 0.014(3)
C52 0.040(3) 0.054(3) 0.045(3) 0.001(2) 0.003(2) 0.000(2)
C53 0.043(3) 0.053(3) 0.055(3) 0.008(2) 0.003(2) -0.005(2)
C54 0.082(5) 0.057(4) 0.076(4) 0.004(3) 0.007(4) -0.014(3)
C55 0.061(4) 0.065(4) 0.064(4) 0.009(3) 0.020(3) -0.009(3)
C56 0.138(10) 0.076(6) 0.191(13) -0.025(7) -0.009(9) -0.003(6)

loop_
_atom_type_symbol
_atom_type_description
_atom_type_scat_dispersion_real
_atom_type_scat_dispersion_imag
_atom_type_scat_source
C C 0.0181 0.0091 'International Tables Vol C Tables 4.2.6.8 and 6.1.1.4'
H H 0.0000 0.0000 'International Tables Vol C Tables 4.2.6.8 and 6.1.1.4'
O O 0.0492 0.0322 'International Tables Vol C Tables 4.2.6.8 and 6.1.1.4'

loop_
_geom_angle_atom_site_label_1
_geom_angle_atom_site_label_2
_geom_angle_atom_site_label_3
_geom_angle
_geom_angle_site_symmetry_1
_geom_angle_site_symmetry_3
_geom_angle_publ_flag
C10 O1 H3 109.5 . . ?
C47 O6 H7 109.5 . . ?
C2 C1 H1 109.5 . . ?
C2 C1 H15 109.5 . . ?
H1 C1 H15 109.5 . . ?
C2 C1 H16 109.5 . . ?
H1 C1 H16 109.5 . . ?
H15 C1 H16 109.5 . . ?
C3 C2 C19 124.7(7) . . ?
C3 C2 C1 119.9(7) . . ?
C19 C2 C1 115.3(7) . . ?
C2 C3 C4 128.1(6) . . ?
C2 C3 H17 115.9 . . ?
C4 C3 H17 115.9 . . ?
C3 C4 C5 114.0(5) . . ?
C3 C4 H11 108.8 . . ?
C5 C4 H11 108.8 . . ?
C3 C4 H18 108.8 . . ?
C5 C4 H18 108.8 . . ?
H11 C4 H18 107.7 . . ?
C6 C5 C18 107.6(4) . . ?
C6 C5 C4 111.0(4) . . ?
C18 C5 C4 112.3(5) . . ?
C6 C5 H19 108.6 . . ?
C18 C5 H19 108.6 . . ?
C4 C5 H19 108.6 . . ?
O3 C6 C5 121.7(5) . . ?
O3 C6 C7 119.8(5) . . ?
C5 C6 C7 118.0(4) . . ?
C6 C7 C23 106.2(4) . . ?
C6 C7 C8 111.3(4) . . ?
C23 C7 C8 105.0(4) . . ?
C6 C7 C12 107.7(4) . . ?
C23 C7 C12 116.2(4) . . ?
C8 C7 C12 110.3(4) . . ?
O2 C8 C9 124.3(5) . . ?
O2 C8 C7 118.9(4) . . ?
C9 C8 C7 116.4(4) . . ?
C21 C9 C8 112.7(4) . . ?
C21 C9 C10 114.4(4) . . ?
C8 C9 C10 112.0(5) . . ?
C21 C9 H37 105.6 . . ?
C8 C9 H37 105.6 . . ?
C10 C9 H37 105.6 . . ?
O1 C10 C27 109.2(6) . . ?
O1 C10 C11 104.7(5) . . ?
C27 C10 C11 110.3(6) . . ?
O1 C10 C9 109.3(5) . . ?
C27 C10 C9 113.5(5) . . ?
C11 C10 C9 109.4(6) . . ?
C10 C11 H2 109.5 . . ?
C10 C11 H42 109.5 . . ?
H2 C11 H42 109.5 . . ?
C10 C11 H41 109.5 . . ?
H2 C11 H41 109.5 . . ?
H42 C11 H41 109.5 . . ?
C20 C12 C22 109.4(4) . . ?
C20 C12 C13 112.2(4) . . ?
C22 C12 C13 110.1(5) . . ?
C20 C12 C7 107.8(4) . . ?
C22 C12 C7 110.0(4) . . ?
C13 C12 C7 107.3(4) . . ?
C18 C13 C14 111.5(5) . . ?
C18 C13 C12 112.3(4) . . ?
C14 C13 C12 112.1(5) . . ?
C18 C13 H22 106.8 . . ?
C14 C13 H22 106.8 . . ?
C12 C13 H22 106.8 . . ?
C15 C14 C13 112.5(5) . . ?
C15 C14 H9 109.1 . . ?
C13 C14 H9 109.1 . . ?
C15 C14 H10 109.1 . . ?
C13 C14 H10 109.1 . . ?
H9 C14 H10 107.8 . . ?
C16 C15 C14 127.2(8) . . ?
C16 C15 H8 116.4 . . ?
C14 C15 H8 116.4 . . ?
C15 C16 C17 120.9(9) . . ?
C15 C16 C56 124.6(9) . . ?
C17 C16 C56 114.4(8) . . ?
C16 C17 H4 109.5 . . ?
C16 C17 H6 109.5 . . ?
H4 C17 H6 109.5 . . ?
C16 C17 H5 109.5 . . ?
H4 C17 H5 109.5 . . ?
H6 C17 H5 109.5 . . ?
C5 C18 C13 112.7(4) . . ?
C5 C18 H21 109.1 . . ?
C13 C18 H21 109.1 . . ?
C5 C18 H20 109.1 . . ?
C13 C18 H20 109.1 . . ?
H21 C18 H20 107.8 . . ?
C2 C19 H14 109.5 . . ?
C2 C19 H13 109.5 . . ?
H14 C19 H13 109.5 . . ?
C2 C19 H12 109.5 . . ?
H14 C19 H12 109.5 . . ?
H13 C19 H12 109.5 . . ?
C21 C20 C12 113.0(4) . . ?
C21 C20 H23 109.0 . . ?
C12 C20 H23 109.0 . . ?
C21 C20 H24 109.0 . . ?
C12 C20 H24 109.0 . . ?
H23 C20 H24 107.8 . . ?
C20 C21 C9 112.1(4) . . ?
C20 C21 H25 109.2 . . ?
C9 C21 H25 109.2 . . ?
C20 C21 H26 109.2 . . ?
C9 C21 H26 109.2 . . ?
H25 C21 H26 107.9 . . ?
C12 C22 H29 109.5 . . ?
C12 C22 H28 109.5 . . ?
H29 C22 H28 109.5 . . ?
C12 C22 H27 109.5 . . ?
H29 C22 H27 109.5 . . ?
H28 C22 H27 109.5 . . ?
O4 C23 C24 119.4(5) . . ?
O4 C23 C7 121.4(5) . . ?
C24 C23 C7 119.2(4) . . ?
C25 C24 C23 110.4(5) . . ?
C25 C24 C26 109.5(5) . . ?
C23 C24 C26 109.3(5) . . ?
C25 C24 H33 109.2 . . ?
C23 C24 H33 109.2 . . ?
C26 C24 H33 109.2 . . ?
C24 C25 H32 109.5 . . ?
C24 C25 H30 109.5 . . ?
H32 C25 H30 109.5 . . ?
C24 C25 H31 109.5 . . ?
H32 C25 H31 109.5 . . ?
H30 C25 H31 109.5 . . ?
C24 C26 H34 109.5 . . ?
C24 C26 H36 109.5 . . ?
H34 C26 H36 109.5 . . ?
C24 C26 H35 109.5 . . ?
H34 C26 H35 109.5 . . ?
H36 C26 H35 109.5 . . ?
C10 C27 H40 109.5 . . ?
C10 C27 H39 109.5 . . ?
H40 C27 H39 109.5 . . ?
C10 C27 H38 109.5 . . ?
H40 C27 H38 109.5 . . ?
H39 C27 H38 109.5 . . ?
C29 C28 H84 109.5 . . ?
C29 C28 H83 109.5 . . ?
H84 C28 H83 109.5 . . ?
C29 C28 H43 109.5 . . ?
H84 C28 H43 109.5 . . ?
H83 C28 H43 109.5 . . ?
C30 C29 C39 123.9(9) . . ?
C30 C29 C28 123.0(9) . . ?
C39 C29 C28 113.0(9) . . ?
C29 C30 C31 129.8(8) . . ?
C29 C30 H82 115.1 . . ?
C31 C30 H82 115.1 . . ?
C30 C31 C32 113.9(5) . . ?
C30 C31 H81 108.8 . . ?
C32 C31 H81 108.8 . . ?
C30 C31 H80 108.8 . . ?
C32 C31 H80 108.8 . . ?
H81 C31 H80 107.7 . . ?
C33 C32 C31 111.9(5) . . ?
C33 C32 C43 111.9(4) . . ?
C31 C32 C43 113.1(5) . . ?
C33 C32 H79 106.5 . . ?
C31 C32 H79 106.5 . . ?
C43 C32 H79 106.5 . . ?
C32 C33 C34 113.2(5) . . ?
C32 C33 H77 108.9 . . ?
C34 C33 H77 108.9 . . ?
C32 C33 H78 108.9 . . ?
C34 C33 H78 108.9 . . ?
H77 C33 H78 107.8 . . ?
C41 C34 C35 111.3(4) . . ?
C41 C34 C33 107.6(4) . . ?
C35 C34 C33 113.4(5) . . ?
C41 C34 H55 108.1 . . ?
C35 C34 H55 108.1 . . ?
C33 C34 H55 108.1 . . ?
C36 C35 C34 113.7(5) . . ?
C36 C35 H53 108.8 . . ?
C34 C35 H53 108.8 . . ?
C36 C35 H54 108.8 . . ?
C34 C35 H54 108.8 . . ?
H53 C35 H54 107.7 . . ?
C37 C36 C35 128.5(6) . . ?
C37 C36 H52 115.8 . . ?
C35 C36 H52 115.8 . . ?
C36 C37 C40 123.6(7) . . ?
C36 C37 C38 122.1(7) . . ?
C40 C37 C38 114.3(7) . . ?
C37 C38 H50 109.5 . . ?
C37 C38 H44 109.5 . . ?
H50 C38 H44 109.5 . . ?
C37 C38 H51 109.5 . . ?
H50 C38 H51 109.5 . . ?
H44 C38 H51 109.5 . . ?
C29 C39 H45 109.5 . . ?
C29 C39 H85 109.5 . . ?
H45 C39 H85 109.5 . . ?
C29 C39 H46 109.5 . . ?
H45 C39 H46 109.5 . . ?
H85 C39 H46 109.5 . . ?
C37 C40 H48 109.5 . . ?
C37 C40 H47 109.5 . . ?
H48 C40 H47 109.5 . . ?
C37 C40 H49 109.5 . . ?
H48 C40 H49 109.5 . . ?
H47 C40 H49 109.5 . . ?
O5 C41 C34 121.4(5) . . ?
O5 C41 C42 120.7(5) . . ?
C34 C41 C42 117.5(4) . . ?
C41 C42 C50 112.1(4) . . ?
C41 C42 C43 107.8(4) . . ?
C50 C42 C43 110.8(4) . . ?
C41 C42 C52 105.6(4) . . ?
C50 C42 C52 105.2(4) . . ?
C43 C42 C52 115.4(4) . . ?
C44 C43 C51 109.5(5) . . ?
C44 C43 C42 108.8(4) . . ?
C51 C43 C42 111.0(4) . . ?
C44 C43 C32 110.3(4) . . ?
C51 C43 C32 110.0(5) . . ?
C42 C43 C32 107.2(4) . . ?
C43 C44 C45 113.7(5) . . ?
C43 C44 H65 108.8 . . ?
C45 C44 H65 108.8 . . ?
C43 C44 H66 108.8 . . ?
C45 C44 H66 108.8 . . ?
H65 C44 H66 107.7 . . ?
C44 C45 C46 112.5(5) . . ?
C44 C45 H64 109.1 . . ?
C46 C45 H64 109.1 . . ?
C44 C45 H63 109.1 . . ?
C46 C45 H63 109.1 . . ?
H64 C45 H63 107.8 . . ?
C50 C46 C45 113.1(5) . . ?
C50 C46 C47 113.4(5) . . ?
C45 C46 C47 114.0(4) . . ?
C50 C46 H62 105.1 . . ?
C45 C46 H62 105.1 . . ?
C47 C46 H62 105.1 . . ?
O6 C47 C48 105.4(6) . . ?
O6 C47 C49 110.8(6) . . ?
C48 C47 C49 108.1(5) . . ?
O6 C47 C46 109.3(4) . . ?
C48 C47 C46 110.3(6) . . ?
C49 C47 C46 112.8(5) . . ?
C47 C48 H56 109.5 . . ?
C47 C48 H57 109.5 . . ?
H56 C48 H57 109.5 . . ?
C47 C48 H58 109.5 . . ?
H56 C48 H58 109.5 . . ?
H57 C48 H58 109.5 . . ?
C47 C49 H59 109.5 . . ?
C47 C49 H61 109.5 . . ?
H59 C49 H61 109.5 . . ?
C47 C49 H60 109.5 . . ?
H59 C49 H60 109.5 . . ?
H61 C49 H60 109.5 . . ?
O7 C50 C46 123.7(5) . . ?
O7 C50 C42 119.1(4) . . ?
C46 C50 C42 116.9(4) . . ?
C43 C51 H68 109.5 . . ?
C43 C51 H67 109.5 . . ?
H68 C51 H67 109.5 . . ?
C43 C51 H69 109.5 . . ?
H68 C51 H69 109.5 . . ?
H67 C51 H69 109.5 . . ?
O8 C52 C53 121.0(5) . . ?
O8 C52 C42 120.7(5) . . ?
C53 C52 C42 118.3(4) . . ?
C52 C53 C54 108.7(5) . . ?
C52 C53 C55 108.3(5) . . ?
C54 C53 C55 110.8(5) . . ?
C52 C53 H76 109.6 . . ?
C54 C53 H76 109.6 . . ?
C55 C53 H76 109.6 . . ?
C53 C54 H71 109.5 . . ?
C53 C54 H70 109.5 . . ?
H71 C54 H70 109.5 . . ?
C53 C54 H72 109.5 . . ?
H71 C54 H72 109.5 . . ?
H70 C54 H72 109.5 . . ?
C53 C55 H75 109.5 . . ?
C53 C55 H73 109.5 . . ?
H75 C55 H73 109.5 . . ?
C53 C55 H74 109.5 . . ?
H75 C55 H74 109.5 . . ?
H73 C55 H74 109.5 . . ?
C16 C56 H86 109.5 . . ?
C16 C56 H87 109.5 . . ?
H86 C56 H87 109.5 . . ?
C16 C56 H88 109.5 . . ?
H86 C56 H88 109.5 . . ?
H87 C56 H88 109.5 . . ?

loop_
_geom_bond_atom_site_label_1
_geom_bond_atom_site_label_2
_geom_bond_distance
_geom_bond_site_symmetry_2
_geom_bond_publ_flag
O1 C10 1.434(8) . ?
O1 H3 0.8200 . ?
O2 C8 1.214(6) . ?
O3 C6 1.222(6) . ?
O4 C23 1.206(7) . ?
O5 C41 1.194(6) . ?
O6 C47 1.420(8) . ?
O6 H7 0.8200 . ?
O7 C50 1.214(6) . ?
O8 C52 1.198(7) . ?
C1 C2 1.516(10) . ?
C1 H1 0.9600 . ?
C1 H15 0.9600 . ?
C1 H16 0.9600 . ?
C2 C3 1.321(9) . ?
C2 C19 1.497(11) . ?
C3 C4 1.501(8) . ?
C3 H17 0.9300 . ?
C4 C5 1.539(7) . ?
C4 H11 0.9700 . ?
C4 H18 0.9700 . ?
C5 C6 1.498(7) . ?
C5 C18 1.527(7) . ?
C5 H19 0.9800 . ?
C6 C7 1.537(7) . ?
C7 C23 1.556(7) . ?
C7 C8 1.558(7) . ?
C7 C12 1.578(7) . ?
C8 C9 1.533(7) . ?
C9 C21 1.528(8) . ?
C9 C10 1.544(8) . ?
C9 H37 0.9800 . ?
C10 C27 1.524(9) . ?
C10 C11 1.536(9) . ?
C11 H2 0.9600 . ?
C11 H42 0.9600 . ?
C11 H41 0.9600 . ?
C12 C20 1.536(8) . ?
C12 C22 1.556(8) . ?
C12 C13 1.557(7) . ?
C13 C18 1.530(8) . ?
C13 C14 1.555(7) . ?
C13 H22 0.9800 . ?
C14 C15 1.517(10) . ?
C14 H9 0.9700 . ?
C14 H10 0.9700 . ?
C15 C16 1.297(10) . ?
C15 H8 0.9300 . ?
C16 C17 1.503(12) . ?
C16 C56 1.540(14) . ?
C17 H4 0.9600 . ?
C17 H6 0.9600 . ?
C17 H5 0.9600 . ?
C18 H21 0.9700 . ?
C18 H20 0.9700 . ?
C19 H14 0.9600 . ?
C19 H13 0.9600 . ?
C19 H12 0.9600 . ?
C20 C21 1.515(8) . ?
C20 H23 0.9700 . ?
C20 H24 0.9700 . ?
C21 H25 0.9700 . ?
C21 H26 0.9700 . ?
C22 H29 0.9600 . ?
C22 H28 0.9600 . ?
C22 H27 0.9600 . ?
C23 C24 1.531(7) . ?
C24 C25 1.524(9) . ?
C24 C26 1.541(8) . ?
C24 H33 0.9800 . ?
C25 H32 0.9600 . ?
C25 H30 0.9600 . ?
C25 H31 0.9600 . ?
C26 H34 0.9600 . ?
C26 H36 0.9600 . ?
C26 H35 0.9600 . ?
C27 H40 0.9600 . ?
C27 H39 0.9600 . ?
C27 H38 0.9600 . ?
C28 C29 1.506(13) . ?
C28 H84 0.9600 . ?
C28 H83 0.9600 . ?
C28 H43 0.9600 . ?
C29 C30 1.296(10) . ?
C29 C39 1.479(14) . ?
C30 C31 1.496(9) . ?
C30 H82 0.9300 . ?
C31 C32 1.535(8) . ?
C31 H81 0.9700 . ?
C31 H80 0.9700 . ?
C32 C33 1.529(8) . ?
C32 C43 1.573(7) . ?
C32 H79 0.9800 . ?
C33 C34 1.540(7) . ?
C33 H77 0.9700 . ?
C33 H78 0.9700 . ?
C34 C41 1.517(7) . ?
C34 C35 1.531(8) . ?
C34 H55 0.9800 . ?
C35 C36 1.497(8) . ?
C35 H53 0.9700 . ?
C35 H54 0.9700 . ?
C36 C37 1.316(9) . ?
C36 H52 0.9300 . ?
C37 C40 1.509(11) . ?
C37 C38 1.522(10) . ?
C38 H50 0.9600 . ?
C38 H44 0.9600 . ?
C38 H51 0.9600 . ?
C39 H45 0.9600 . ?
C39 H85 0.9600 . ?
C39 H46 0.9600 . ?
C40 H48 0.9600 . ?
C40 H47 0.9600 . ?
C40 H49 0.9600 . ?
C41 C42 1.536(7) . ?
C42 C50 1.548(7) . ?
C42 C43 1.572(7) . ?
C42 C52 1.574(7) . ?
C43 C44 1.518(8) . ?
C43 C51 1.529(8) . ?
C44 C45 1.528(9) . ?
C44 H65 0.9700 . ?
C44 H66 0.9700 . ?
C45 C46 1.529(8) . ?
C45 H64 0.9700 . ?
C45 H63 0.9700 . ?
C46 C50 1.518(7) . ?
C46 C47 1.553(8) . ?
C46 H62 0.9800 . ?
C47 C48 1.528(9) . ?
C47 C49 1.536(9) . ?
C48 H56 0.9600 . ?
C48 H57 0.9600 . ?
C48 H58 0.9600 . ?
C49 H59 0.9600 . ?
C49 H61 0.9600 . ?
C49 H60 0.9600 . ?
C51 H68 0.9600 . ?
C51 H67 0.9600 . ?
C51 H69 0.9600 . ?
C52 C53 1.532(7) . ?
C53 C54 1.543(9) . ?
C53 C55 1.548(8) . ?
C53 H76 0.9800 . ?
C54 H71 0.9600 . ?
C54 H70 0.9600 . ?
C54 H72 0.9600 . ?
C55 H75 0.9600 . ?
C55 H73 0.9600 . ?
C55 H74 0.9600 . ?
C56 H86 0.9600 . ?
C56 H87 0.9600 . ?
C56 H88 0.9600 . ?

loop_
_geom_hbond_atom_site_label_D
_geom_hbond_atom_site_label_H
_geom_hbond_atom_site_label_A
_geom_hbond_distance_DH
_geom_hbond_distance_HA
_geom_hbond_distance_DA
_geom_hbond_angle_DHA
_geom_hbond_site_symmetry_A
C49 H59 O8 0.96 2.55 3.473(8) 161.3 1_655
C49 H59 O7 0.96 2.64 3.194(7) 117.2 .
C34 H55 O8 0.98 2.49 3.432(7) 161.6 1_655
C34 H55 O7 0.98 2.59 3.150(7) 116.6 .
C27 H40 O4 0.96 2.52 3.450(9) 163.2 1_655
C27 H40 O2 0.96 2.56 3.146(8) 119.4 .
C5 H19 O4 0.98 2.47 3.414(7) 161.8 1_655
C5 H19 O2 0.98 2.57 3.131(6) 116.3 .
O1 H3 O2 0.82 2.06 2.725(6) 138.2 .
C49 H59 O8 0.96 2.55 3.473(8) 161.3 1_655
C49 H59 O7 0.96 2.64 3.194(7) 117.2 .
C34 H55 O8 0.98 2.49 3.432(7) 161.6 1_655
C34 H55 O7 0.98 2.59 3.150(7) 116.6 .
C27 H40 O4 0.96 2.52 3.450(9) 163.2 1_655
C27 H40 O2 0.96 2.56 3.146(8) 119.4 .
C5 H19 O4 0.98 2.47 3.414(7) 161.8 1_655
C5 H19 O2 0.98 2.57 3.131(6) 116.3 .
O1 H3 O2 0.82 2.06 2.725(6) 138.2 .
C53 H76 O7 0.98 2.66 3.223(7) 116.7 .
C49 H59 O8 0.96 2.55 3.473(8) 161.3 1_655
C49 H59 O7 0.96 2.64 3.194(7) 117.2 .
C34 H55 O8 0.98 2.49 3.432(7) 161.6 1_655
C34 H55 O7 0.98 2.59 3.150(7) 116.6 .
C27 H40 O4 0.96 2.52 3.450(9) 163.2 1_655
C27 H40 O2 0.96 2.56 3.146(8) 119.4 .
C5 H19 O4 0.98 2.47 3.414(7) 161.8 1_655
C5 H19 O2 0.98 2.57 3.131(6) 116.3 .
O1 H3 O2 0.82 2.06 2.725(6) 138.2 .
C53 H76 O7 0.98 2.66 3.223(7) 116.7 .
C49 H59 O8 0.96 2.55 3.473(8) 161.3 1_655
C49 H59 O7 0.96 2.64 3.194(7) 117.2 .
C34 H55 O8 0.98 2.49 3.432(7) 161.6 1_655
C34 H55 O7 0.98 2.59 3.150(7) 116.6 .
C27 H40 O4 0.96 2.52 3.450(9) 163.2 1_655
C27 H40 O2 0.96 2.56 3.146(8) 119.4 .
C5 H19 O4 0.98 2.47 3.414(7) 161.8 1_655
C5 H19 O2 0.98 2.57 3.131(6) 116.3 .
O1 H3 O2 0.82 2.06 2.725(6) 138.2 .
C49 H59 O8 0.96 2.55 3.473(8) 161.3 1_655
C49 H59 O7 0.96 2.64 3.194(7) 117.2 .
C34 H55 O8 0.98 2.49 3.432(7) 161.6 1_655
C34 H55 O7 0.98 2.59 3.150(7) 116.6 .
C27 H40 O4 0.96 2.52 3.450(9) 163.2 1_655
C27 H40 O2 0.96 2.56 3.146(8) 119.4 .
C5 H19 O4 0.98 2.47 3.414(7) 161.8 1_655
C5 H19 O2 0.98 2.57 3.131(6) 116.3 .
O1 H3 O2 0.82 2.06 2.725(6) 138.2 .
C5 H19 O2 0.98 2.57 3.131(6) 116.3 .
C5 H19 O4 0.98 2.47 3.414(7) 161.8 1_655
C27 H40 O2 0.96 2.56 3.146(8) 119.4 .
C27 H40 O4 0.96 2.52 3.450(9) 163.2 1_655
C34 H55 O7 0.98 2.59 3.150(7) 116.6 .
C34 H55 O8 0.98 2.49 3.432(7) 161.6 1_655
C49 H59 O7 0.96 2.64 3.194(7) 117.2 .
C49 H59 O8 0.96 2.55 3.473(8) 161.3 1_655
C53 H76 O7 0.98 2.66 3.223(7) 116.7 .
O1 H3 O2 0.82 2.06 2.725(6) 138.2 .
C5 H19 O2 0.98 2.57 3.131(6) 116.3 .
C5 H19 O4 0.98 2.47 3.414(7) 161.8 1_655
C27 H40 O2 0.96 2.56 3.146(8) 119.4 .
C27 H40 O4 0.96 2.52 3.450(9) 163.2 1_655
C34 H55 O7 0.98 2.59 3.150(7) 116.6 .
C34 H55 O8 0.98 2.49 3.432(7) 161.6 1_655
C49 H59 O7 0.96 2.64 3.194(7) 117.2 .
C49 H59 O8 0.96 2.55 3.473(8) 161.3 1_655
C53 H76 O7 0.98 2.66 3.223(7) 116.7 .
O1 H3 O2 0.82 2.06 2.725(6) 138.2 .
C5 H19 O2 0.98 2.57 3.131(6) 116.3 .
C5 H19 O4 0.98 2.47 3.414(7) 161.8 1_655
C27 H40 O2 0.96 2.56 3.146(8) 119.4 .
C27 H40 O4 0.96 2.52 3.450(9) 163.2 1_655
C34 H55 O7 0.98 2.59 3.150(7) 116.6 .
C34 H55 O8 0.98 2.49 3.432(7) 161.6 1_655
C49 H59 O7 0.96 2.64 3.194(7) 117.2 .
C49 H59 O8 0.96 2.55 3.473(8) 161.3 1_655
C53 H76 O7 0.98 2.66 3.223(7) 116.7 .
O1 H3 O2 0.82 2.06 2.725(6) 138.2 .
C5 H19 O2 0.98 2.57 3.131(6) 116.3 .
C5 H19 O4 0.98 2.47 3.414(7) 161.8 1_655
C27 H40 O2 0.96 2.56 3.146(8) 119.4 .
C27 H40 O4 0.96 2.52 3.450(9) 163.2 1_655
C34 H55 O7 0.98 2.59 3.150(7) 116.6 .
C34 H55 O8 0.98 2.49 3.432(7) 161.6 1_655
C49 H59 O7 0.96 2.64 3.194(7) 117.2 .
C49 H59 O8 0.96 2.55 3.473(8) 161.3 1_655

loop_
_geom_torsion_atom_site_label_1
_geom_torsion_atom_site_label_2
_geom_torsion_atom_site_label_3
_geom_torsion_atom_site_label_4
_geom_torsion
_geom_torsion_site_symmetry_1
_geom_torsion_site_symmetry_2
_geom_torsion_site_symmetry_3
_geom_torsion_site_symmetry_4
_geom_torsion_publ_flag
C19 C2 C3 C4 -0.8(12) . . . . ?
C1 C2 C3 C4 175.7(6) . . . . ?
C2 C3 C4 C5 104.1(7) . . . . ?
C3 C4 C5 C6 173.4(5) . . . . ?
C3 C4 C5 C18 -66.1(6) . . . . ?
C18 C5 C6 O3 -117.4(5) . . . . ?
C4 C5 C6 O3 5.9(7) . . . . ?
C18 C5 C6 C7 54.7(6) . . . . ?
C4 C5 C6 C7 177.9(4) . . . . ?
O3 C6 C7 C23 -10.7(6) . . . . ?
C5 C6 C7 C23 177.1(4) . . . . ?
O3 C6 C7 C8 -124.5(5) . . . . ?
C5 C6 C7 C8 63.3(6) . . . . ?
O3 C6 C7 C12 114.4(5) . . . . ?
C5 C6 C7 C12 -57.8(5) . . . . ?
C6 C7 C8 O2 19.0(6) . . . . ?
C23 C7 C8 O2 -95.6(5) . . . . ?
C12 C7 C8 O2 138.5(5) . . . . ?
C6 C7 C8 C9 -167.9(4) . . . . ?
C23 C7 C8 C9 77.6(5) . . . . ?
C12 C7 C8 C9 -48.4(6) . . . . ?
O2 C8 C9 C21 -143.2(5) . . . . ?
C7 C8 C9 C21 44.1(6) . . . . ?
O2 C8 C9 C10 -12.6(7) . . . . ?
C7 C8 C9 C10 174.7(4) . . . . ?
C21 C9 C10 O1 -173.4(5) . . . . ?
C8 C9 C10 O1 56.8(6) . . . . ?
C21 C9 C10 C27 64.4(7) . . . . ?
C8 C9 C10 C27 -65.3(6) . . . . ?
C21 C9 C10 C11 -59.3(7) . . . . ?
C8 C9 C10 C11 170.9(5) . . . . ?
C6 C7 C12 C20 176.3(4) . . . . ?
C23 C7 C12 C20 -64.8(5) . . . . ?
C8 C7 C12 C20 54.6(5) . . . . ?
C6 C7 C12 C22 -64.5(5) . . . . ?
C23 C7 C12 C22 54.4(6) . . . . ?
C8 C7 C12 C22 173.8(4) . . . . ?
C6 C7 C12 C13 55.3(5) . . . . ?
C23 C7 C12 C13 174.2(4) . . . . ?
C8 C7 C12 C13 -66.5(5) . . . . ?
C20 C12 C13 C18 -177.1(4) . . . . ?
C22 C12 C13 C18 60.8(6) . . . . ?
C7 C12 C13 C18 -58.9(5) . . . . ?
C20 C12 C13 C14 56.4(6) . . . . ?
C22 C12 C13 C14 -65.7(6) . . . . ?
C7 C12 C13 C14 174.6(5) . . . . ?
C18 C13 C14 C15 53.7(7) . . . . ?
C12 C13 C14 C15 -179.4(5) . . . . ?
C13 C14 C15 C16 -115.9(8) . . . . ?
C14 C15 C16 C17 -177.2(8) . . . . ?
C14 C15 C16 C56 4.7(14) . . . . ?
C6 C5 C18 C13 -52.3(6) . . . . ?
C4 C5 C18 C13 -174.7(4) . . . . ?
C14 C13 C18 C5 -174.4(5) . . . . ?
C12 C13 C18 C5 58.7(6) . . . . ?
C22 C12 C20 C21 178.8(5) . . . . ?
C13 C12 C20 C21 56.2(6) . . . . ?
C7 C12 C20 C21 -61.6(6) . . . . ?
C12 C20 C21 C9 58.5(6) . . . . ?
C8 C9 C21 C20 -47.1(6) . . . . ?
C10 C9 C21 C20 -176.5(5) . . . . ?
C6 C7 C23 O4 120.2(5) . . . . ?
C8 C7 C23 O4 -121.8(5) . . . . ?
C12 C7 C23 O4 0.4(7) . . . . ?
C6 C7 C23 C24 -61.4(6) . . . . ?
C8 C7 C23 C24 56.7(5) . . . . ?
C12 C7 C23 C24 178.9(4) . . . . ?
O4 C23 C24 C25 70.4(7) . . . . ?
C7 C23 C24 C25 -108.1(5) . . . . ?
O4 C23 C24 C26 -50.1(7) . . . . ?
C7 C23 C24 C26 131.4(5) . . . . ?
C39 C29 C30 C31 4.7(17) . . . . ?
C28 C29 C30 C31 -178.4(8) . . . . ?
C29 C30 C31 C32 -116.4(9) . . . . ?
C30 C31 C32 C33 52.1(8) . . . . ?
C30 C31 C32 C43 179.5(6) . . . . ?
C31 C32 C33 C34 -174.1(5) . . . . ?
C43 C32 C33 C34 57.8(6) . . . . ?
C32 C33 C34 C41 -51.3(6) . . . . ?
C32 C33 C34 C35 -174.8(5) . . . . ?
C41 C34 C35 C36 173.0(5) . . . . ?
C33 C34 C35 C36 -65.5(7) . . . . ?
C34 C35 C36 C37 104.7(8) . . . . ?
C35 C36 C37 C40 -4.0(12) . . . . ?
C35 C36 C37 C38 177.8(6) . . . . ?
C35 C34 C41 O5 6.2(7) . . . . ?
C33 C34 C41 O5 -118.6(6) . . . . ?
C35 C34 C41 C42 178.8(5) . . . . ?
C33 C34 C41 C42 54.0(6) . . . . ?
O5 C41 C42 C50 -124.0(5) . . . . ?
C34 C41 C42 C50 63.3(6) . . . . ?
O5 C41 C42 C43 113.8(5) . . . . ?
C34 C41 C42 C43 -58.9(5) . . . . ?
O5 C41 C42 C52 -10.0(7) . . . . ?
C34 C41 C42 C52 177.3(4) . . . . ?
C41 C42 C43 C44 176.3(4) . . . . ?
C50 C42 C43 C44 53.3(5) . . . . ?
C52 C42 C43 C44 -66.0(6) . . . . ?
C41 C42 C43 C51 -63.1(5) . . . . ?
C50 C42 C43 C51 174.0(5) . . . . ?
C52 C42 C43 C51 54.6(6) . . . . ?
C41 C42 C43 C32 57.0(5) . . . . ?
C50 C42 C43 C32 -65.9(5) . . . . ?
C52 C42 C43 C32 174.7(4) . . . . ?
C33 C32 C43 C44 -177.8(5) . . . . ?
C31 C32 C43 C44 54.9(6) . . . . ?
C33 C32 C43 C51 61.4(6) . . . . ?
C31 C32 C43 C51 -66.0(6) . . . . ?
C33 C32 C43 C42 -59.4(6) . . . . ?
C31 C32 C43 C42 173.2(5) . . . . ?
C51 C43 C44 C45 179.3(5) . . . . ?
C42 C43 C44 C45 -59.2(6) . . . . ?
C32 C43 C44 C45 58.2(6) . . . . ?
C43 C44 C45 C46 55.6(7) . . . . ?
C44 C45 C46 C50 -45.2(7) . . . . ?
C44 C45 C46 C47 -176.7(5) . . . . ?
C50 C46 C47 O6 56.6(6) . . . . ?
C45 C46 C47 O6 -172.0(5) . . . . ?
C50 C46 C47 C48 172.0(5) . . . . ?
C45 C46 C47 C48 -56.7(7) . . . . ?
C50 C46 C47 C49 -67.1(6) . . . . ?
C45 C46 C47 C49 64.3(7) . . . . ?
C45 C46 C50 O7 -144.1(5) . . . . ?
C47 C46 C50 O7 -12.4(7) . . . . ?
C45 C46 C50 C42 43.3(6) . . . . ?
C47 C46 C50 C42 175.0(4) . . . . ?
C41 C42 C50 O7 19.0(6) . . . . ?
C43 C42 C50 O7 139.5(5) . . . . ?
C52 C42 C50 O7 -95.2(5) . . . . ?
C41 C42 C50 C46 -168.0(4) . . . . ?
C43 C42 C50 C46 -47.6(6) . . . . ?
C52 C42 C50 C46 77.7(5) . . . . ?
C41 C42 C52 O8 119.8(6) . . . . ?
C50 C42 C52 O8 -121.5(6) . . . . ?
C43 C42 C52 O8 0.9(7) . . . . ?
C41 C42 C52 C53 -62.2(6) . . . . ?
C50 C42 C52 C53 56.5(6) . . . . ?
C43 C42 C52 C53 179.0(5) . . . . ?
O8 C52 C53 C54 70.5(7) . . . . ?
C42 C52 C53 C54 -107.5(6) . . . . ?
O8 C52 C53 C55 -50.0(7) . . . . ?
C42 C52 C53 C55 132.0(5) . . . . ?
